data_4119266
loop_
_publ_author_name
'Mathieu P. Lalonde'
'Meredeth A. McGowan'
'Naomi S. Rajapaksa'
'Eric N. Jacobsen'

_publ_section_title
;
 Enantioselective Formal Aza-Diels-Alder Reactions of Enones with Cyclic
 Imines Catalyzed by Primary Aminothioureas
;
_journal_name_full 'Journal of the American Chemical Society'
_journal_page_first 1891
_journal_page_last 1894
_journal_paper_doi 10.1021/ja310718f
_journal_volume 135
_journal_year 2013
_chemical_absolute_configuration ad
_chemical_compound_source 'chemical synthesis'
_chemical_formula_iupac 'C28 H25 Br N2 O3 S'
_chemical_formula_moiety 'C28 H25 Br N2 O3 S'
_chemical_formula_structural 'C28 H25 Br N2 O3 S'
_chemical_formula_sum 'C28 H25 Br N2 O3 S'
_chemical_formula_weight 549.47
_chemical_name_common MPL-X-119#1
_chemical_name_systematic
; 
(4<i>R</i>,12b<i>S</i>)-4-(4-Bromophenyl)-12-tosyl-1,3,4,6,7,12b-
hexahydro-indolo[2,3-<i>a</i>]quinolizin-2(12<i>H</i>)-one
;
_space_group_IT_number 19
_symmetry_cell_setting orthorhombic
_symmetry_Int_Tables_number 19
_symmetry_space_group_name_Hall 'P 2ac 2ab'
_symmetry_space_group_name_H-M 'P 21 21 21'
_atom_sites_solution_hydrogens geom
_atom_sites_solution_primary direct
_atom_sites_solution_secondary difmap
_audit_creation_method SHELXL-97
_cell_angle_alpha 90.00
_cell_angle_beta 90.00
_cell_angle_gamma 90.00
_cell_formula_units_Z 4
_cell_length_a 8.7374(1)
_cell_length_b 9.1720(1)
_cell_length_c 30.6914(4)
_cell_measurement_reflns_used 10233
_cell_measurement_temperature 193(2)
_cell_measurement_theta_max 26.22
_cell_measurement_theta_min 2.32
_cell_volume 2459.59(5)
_computing_cell_refinement 'SAINT V7.34A (Bruker AXS, 2006b)'
_computing_data_collection 'APEX2 v2.1-0 (Bruker AXS, 2006a)'
_computing_data_reduction
;
SAINT V7.34A (Bruker AXS, 2006b), SADABS (Bruker AXS, 2004)
;
_computing_molecular_graphics 'SHELXTL v6.12 (Bruker AXS, 2001)'
_computing_publication_material 'SHELXTL v6.12 (Bruker AXS, 2001)'
_computing_structure_refinement 'SHELXTL v6.12 (Bruker AXS, 2001)'
_computing_structure_solution 'SHELXTL v6.12 (Bruker AXS, 2001)'
_diffrn_ambient_temperature 193(2)
_diffrn_detector_area_resol_mean 836.6
_diffrn_measured_fraction_theta_full 1.000
_diffrn_measured_fraction_theta_max 1.000
_diffrn_measurement_device_type 'Bruker APEX II CCD'
_diffrn_measurement_method '\w scans, 1534 0.5\% rotations'
_diffrn_radiation_monochromator graphite
_diffrn_radiation_source 'fine-focus sealed tube'
_diffrn_radiation_type 'Mo K\a'
_diffrn_radiation_wavelength 0.71073
_diffrn_reflns_av_R_equivalents 0.0446
_diffrn_reflns_av_sigmaI/netI 0.0473
_diffrn_reflns_limit_h_max 12
_diffrn_reflns_limit_h_min -12
_diffrn_reflns_limit_k_max 12
_diffrn_reflns_limit_k_min -12
_diffrn_reflns_limit_l_max 43
_diffrn_reflns_limit_l_min -43
_diffrn_reflns_number 40374
_diffrn_reflns_theta_full 29.99
_diffrn_reflns_theta_max 29.99
_diffrn_reflns_theta_min 2.32
_diffrn_standards_decay_% 0
_diffrn_standards_number 0
_exptl_absorpt_coefficient_mu 1.790
_exptl_absorpt_correction_T_max 0.8774
_exptl_absorpt_correction_T_min 0.6203
_exptl_absorpt_correction_type numerical
_exptl_absorpt_process_details 'SADABS (Bruker AXS, 2004)'
_exptl_crystal_colour Colorless
_exptl_crystal_density_diffrn 1.484
_exptl_crystal_description Plate
_exptl_crystal_F_000 1128
_exptl_crystal_size_max 0.295
_exptl_crystal_size_mid 0.235
_exptl_crystal_size_min 0.075
_refine_diff_density_max 0.636
_refine_diff_density_min -0.500
_refine_diff_density_rms 0.053
_refine_ls_abs_structure_details 'Flack H D (1983), Acta Cryst. A39, 876-881'
_refine_ls_abs_structure_Flack -0.003(7)
_refine_ls_extinction_method none
_refine_ls_goodness_of_fit_ref 1.017
_refine_ls_hydrogen_treatment constr
_refine_ls_matrix_type full
_refine_ls_number_parameters 317
_refine_ls_number_reflns 7164
_refine_ls_number_restraints 0
_refine_ls_restrained_S_all 1.017
_refine_ls_R_factor_all 0.0521
_refine_ls_R_factor_gt 0.0354
_refine_ls_shift/su_max 0.000
_refine_ls_shift/su_mean 0.000
_refine_ls_structure_factor_coef Fsqd
_refine_ls_weighting_details 'w=1/[\s^2^(Fo^2^)+(0.0284P)^2^+0.5871P] where P=(Fo^2^+2Fc^2^)/3'
_refine_ls_weighting_scheme calc
_refine_ls_wR_factor_gt 0.0770
_refine_ls_wR_factor_ref 0.0835
_reflns_number_gt 5787
_reflns_number_total 7164
_reflns_threshold_expression I>2\s(I)
_cod_data_source_file ja310718f_si_002_2.cif
_cod_data_source_block 5ae
_cod_database_code 4119266

loop_
_symmetry_equiv_pos_as_xyz
'x, y, z'
'-x+1/2, -y, z+1/2'
'-x, y+1/2, -z+1/2'
'x+1/2, -y+1/2, -z'

loop_
_atom_site_label
_atom_site_type_symbol
_atom_site_fract_x
_atom_site_fract_y
_atom_site_fract_z
_atom_site_U_iso_or_equiv
_atom_site_adp_type
_atom_site_occupancy
_atom_site_symmetry_multiplicity
_atom_site_calc_flag
_atom_site_refinement_flags
C1 C 0.8806(2) 0.4363(2) 0.25184(6) 0.0249(4) Uani 1 1 d .
H1A H 0.9718 0.4934 0.2433 0.030 Uiso 1 1 calc R
H1B H 0.9004 0.3907 0.2805 0.030 Uiso 1 1 calc R
C2 C 0.8464(3) 0.3219(2) 0.21837(7) 0.0290(4) Uani 1 1 d .
C3 C 0.8031(3) 0.3838(2) 0.17486(6) 0.0319(4) Uani 1 1 d .
H3A H 0.7648 0.3039 0.1561 0.038 Uiso 1 1 calc R
H3B H 0.8957 0.4248 0.1609 0.038 Uiso 1 1 calc R
C4 C 0.6799(2) 0.5036(2) 0.17764(6) 0.0268(4) Uani 1 1 d .
H4 H 0.5788 0.4583 0.1847 0.032 Uiso 1 1 calc R
N5 N 0.72047(18) 0.60924(16) 0.21169(5) 0.0233(3) Uani 1 1 d .
C6 C 0.6117(2) 0.7315(2) 0.21402(6) 0.0267(4) Uani 1 1 d .
H6A H 0.5170 0.7003 0.2291 0.032 Uiso 1 1 calc R
H6B H 0.5843 0.7642 0.1843 0.032 Uiso 1 1 calc R
C7 C 0.6869(2) 0.85577(19) 0.23902(6) 0.0249(4) Uani 1 1 d .
H7A H 0.7751 0.8946 0.2224 0.030 Uiso 1 1 calc R
H7B H 0.6127 0.9358 0.2437 0.030 Uiso 1 1 calc R
C7A C 0.7396(2) 0.79631(18) 0.28191(6) 0.0225(4) Uani 1 1 d .
C7B C 0.7810(2) 0.87155(19) 0.32128(6) 0.0227(4) Uani 1 1 d .
C8 C 0.7897(2) 1.0194(2) 0.33241(6) 0.0274(4) Uani 1 1 d .
H8 H 0.7647 1.0930 0.3118 0.033 Uiso 1 1 calc R
C9 C 0.8359(3) 1.0558(2) 0.37440(7) 0.0320(4) Uani 1 1 d .
H9 H 0.8436 1.1555 0.3825 0.038 Uiso 1 1 calc R
C10 C 0.8709(3) 0.9481(2) 0.40464(7) 0.0338(5) Uani 1 1 d .
H10 H 0.9007 0.9761 0.4332 0.041 Uiso 1 1 calc R
C11 C 0.8637(3) 0.8014(2) 0.39437(7) 0.0317(5) Uani 1 1 d .
H11 H 0.8885 0.7283 0.4151 0.038 Uiso 1 1 calc R
C11A C 0.8186(2) 0.7659(2) 0.35236(5) 0.0248(4) Uani 1 1 d .
N12 N 0.8025(2) 0.62641(16) 0.33243(5) 0.0245(3) Uani 1 1 d .
C12A C 0.7523(2) 0.65145(18) 0.28893(6) 0.0221(3) Uani 1 1 d .
C12B C 0.7380(2) 0.53586(18) 0.25421(6) 0.0230(4) Uani 1 1 d .
H12B H 0.6454 0.4750 0.2601 0.028 Uiso 1 1 calc R
O13 O 0.8480(2) 0.19202(16) 0.22586(6) 0.0456(4) Uani 1 1 d .
C14 C 0.6723(2) 0.5736(2) 0.13273(6) 0.0285(4) Uani 1 1 d .
C15 C 0.7804(3) 0.6748(2) 0.11979(7) 0.0329(5) Uani 1 1 d .
H15 H 0.8541 0.7084 0.1402 0.039 Uiso 1 1 calc R
C16 C 0.7832(3) 0.7280(2) 0.07761(7) 0.0378(5) Uani 1 1 d .
H16 H 0.8581 0.7972 0.0689 0.045 Uiso 1 1 calc R
C17 C 0.6748(3) 0.6786(3) 0.04844(7) 0.0414(5) Uani 1 1 d .
C18 C 0.5657(3) 0.5776(3) 0.06035(8) 0.0498(6) Uani 1 1 d .
H18 H 0.4924 0.5441 0.0398 0.060 Uiso 1 1 calc R
C19 C 0.5643(3) 0.5255(3) 0.10292(8) 0.0406(5) Uani 1 1 d .
H19 H 0.4890 0.4567 0.1116 0.049 Uiso 1 1 calc R
Br20 Br 0.67757(4) 0.74919(4) -0.009840(7) 0.06379(11) Uani 1 1 d .
S21 S 0.75440(6) 0.48308(5) 0.363300(15) 0.02755(10) Uani 1 1 d .
O22 O 0.71177(19) 0.36937(15) 0.33401(5) 0.0367(4) Uani 1 1 d .
O23 O 0.87782(18) 0.46243(17) 0.39320(5) 0.0368(4) Uani 1 1 d .
C24 C 0.5913(2) 0.5369(2) 0.39252(6) 0.0277(4) Uani 1 1 d .
C25 C 0.6020(3) 0.5650(3) 0.43679(7) 0.0370(5) Uani 1 1 d .
H25 H 0.6978 0.5585 0.4513 0.044 Uiso 1 1 calc R
C26 C 0.4709(3) 0.6028(3) 0.45952(8) 0.0448(6) Uani 1 1 d .
H26 H 0.4779 0.6241 0.4897 0.054 Uiso 1 1 calc R
C27 C 0.3303(3) 0.6100(3) 0.43916(8) 0.0414(5) Uani 1 1 d .
C28 C 0.3225(3) 0.5789(2) 0.39477(8) 0.0382(5) Uani 1 1 d .
H28 H 0.2260 0.5817 0.3805 0.046 Uiso 1 1 calc R
C29 C 0.4514(3) 0.5444(2) 0.37109(7) 0.0341(5) Uani 1 1 d .
H29 H 0.4449 0.5260 0.3407 0.041 Uiso 1 1 calc R
C30 C 0.1886(4) 0.6520(4) 0.46435(11) 0.0675(9) Uani 1 1 d .
H30A H 0.2108 0.6496 0.4956 0.101 Uiso 1 1 calc R
H30B H 0.1061 0.5831 0.4578 0.101 Uiso 1 1 calc R
H30C H 0.1568 0.7506 0.4560 0.101 Uiso 1 1 calc R

loop_
_atom_site_aniso_label
_atom_site_aniso_U_11
_atom_site_aniso_U_22
_atom_site_aniso_U_33
_atom_site_aniso_U_23
_atom_site_aniso_U_13
_atom_site_aniso_U_12
C1 0.0277(10) 0.0215(8) 0.0255(9) 0.0001(7) -0.0010(8) 0.0057(7)
C2 0.0312(11) 0.0229(9) 0.0330(10) -0.0003(8) 0.0013(9) 0.0038(8)
C3 0.0442(12) 0.0231(9) 0.0284(9) -0.0070(7) -0.0027(9) 0.0032(9)
C4 0.0291(9) 0.0266(9) 0.0248(8) -0.0020(7) -0.0030(8) -0.0017(8)
N5 0.0266(9) 0.0223(7) 0.0209(7) -0.0005(6) -0.0041(6) 0.0038(6)
C6 0.0275(9) 0.0263(9) 0.0263(8) 0.0006(8) -0.0028(7) 0.0059(8)
C7 0.0287(10) 0.0210(8) 0.0250(8) 0.0028(7) -0.0020(8) 0.0067(8)
C7A 0.0242(9) 0.0210(8) 0.0223(8) 0.0006(6) 0.0003(7) 0.0048(8)
C7B 0.0234(10) 0.0207(8) 0.0241(9) 0.0005(7) 0.0005(7) 0.0005(7)
C8 0.0327(11) 0.0199(8) 0.0297(9) 0.0014(7) 0.0018(8) 0.0010(8)
C9 0.0426(12) 0.0221(9) 0.0315(10) -0.0046(7) -0.0007(9) -0.0004(9)
C10 0.0460(13) 0.0324(11) 0.0230(9) -0.0048(8) -0.0027(9) -0.0009(9)
C11 0.0439(13) 0.0265(9) 0.0246(9) 0.0015(7) -0.0020(8) -0.0035(9)
C11A 0.0298(9) 0.0207(8) 0.0237(7) -0.0003(7) 0.0007(7) -0.0011(8)
N12 0.0356(9) 0.0181(7) 0.0197(7) 0.0029(6) -0.0006(7) -0.0025(7)
C12A 0.0256(9) 0.0204(8) 0.0204(8) 0.0009(6) 0.0027(8) 0.0003(8)
C12B 0.0265(9) 0.0196(7) 0.0230(8) 0.0002(6) -0.0008(7) 0.0026(8)
O13 0.0692(12) 0.0203(7) 0.0471(10) -0.0002(7) -0.0044(9) 0.0042(8)
C14 0.0315(10) 0.0317(9) 0.0225(8) -0.0049(7) -0.0037(9) 0.0063(9)
C15 0.0373(12) 0.0344(10) 0.0270(9) -0.0011(8) -0.0040(8) 0.0025(9)
C16 0.0491(14) 0.0342(11) 0.0301(9) -0.0003(9) 0.0026(9) 0.0073(10)
C17 0.0594(15) 0.0420(12) 0.0230(9) 0.0001(9) 0.0010(11) 0.0125(12)
C18 0.0556(16) 0.0622(16) 0.0317(11) -0.0053(12) -0.0159(11) 0.0025(13)
C19 0.0395(12) 0.0481(13) 0.0342(11) -0.0058(11) -0.0084(9) -0.0038(11)
Br20 0.0976(2) 0.07051(19) 0.02326(10) 0.00566(14) -0.00219(12) 0.0223(2)
S21 0.0394(3) 0.01905(19) 0.0242(2) 0.00494(17) 0.0011(2) 0.0016(2)
O22 0.0565(11) 0.0197(6) 0.0340(7) 0.0005(6) 0.0060(7) -0.0030(6)
O23 0.0429(9) 0.0340(8) 0.0334(8) 0.0102(7) -0.0024(7) 0.0080(7)
C24 0.0372(11) 0.0202(9) 0.0259(9) 0.0037(7) 0.0019(8) -0.0013(8)
C25 0.0372(12) 0.0453(13) 0.0284(10) 0.0043(9) -0.0010(9) -0.0031(10)
C26 0.0484(15) 0.0561(16) 0.0299(11) -0.0026(11) 0.0057(10) -0.0012(12)
C27 0.0397(13) 0.0401(12) 0.0444(12) 0.0077(10) 0.0080(11) 0.0019(11)
C28 0.0373(12) 0.0333(11) 0.0440(12) 0.0087(9) -0.0042(11) 0.0001(10)
C29 0.0444(12) 0.0281(10) 0.0297(10) 0.0050(8) -0.0037(9) -0.0033(9)
C30 0.0537(18) 0.084(2) 0.0651(19) 0.0024(17) 0.0152(16) 0.0182(18)

loop_
_atom_type_symbol
_atom_type_description
_atom_type_scat_dispersion_real
_atom_type_scat_dispersion_imag
_atom_type_scat_source
C C 0.0033 0.0016 'International Tables Vol C Tables 4.2.6.8 and 6.1.1.4'
H H 0.0000 0.0000 'International Tables Vol C Tables 4.2.6.8 and 6.1.1.4'
N N 0.0061 0.0033 'International Tables Vol C Tables 4.2.6.8 and 6.1.1.4'
O O 0.0106 0.0060 'International Tables Vol C Tables 4.2.6.8 and 6.1.1.4'
S S 0.1246 0.1234 'International Tables Vol C Tables 4.2.6.8 and 6.1.1.4'
Br Br -0.2901 2.4595 'International Tables Vol C Tables 4.2.6.8 and 6.1.1.4'

loop_
_exptl_crystal_face_index_h
_exptl_crystal_face_index_k
_exptl_crystal_face_index_l
_exptl_crystal_face_perp_dist
0.00 0.00 1.00 0.031
0.00 0.00 -1.00 0.033
1.00 1.00 1.00 0.116
-1.00 1.00 -1.00 0.160
1.00 -1.00 1.00 0.127
-2.00 -1.00 -2.00 0.126

loop_
_geom_angle_atom_site_label_1
_geom_angle_atom_site_label_2
_geom_angle_atom_site_label_3
_geom_angle
C2 C1 C12B 106.58(16)
C2 C1 H1A 110.4
C12B C1 H1A 110.4
C2 C1 H1B 110.4
C12B C1 H1B 110.4
H1A C1 H1B 108.6
O13 C2 C1 123.7(2)
O13 C2 C3 122.9(2)
C1 C2 C3 113.32(16)
C2 C3 C4 113.39(16)
C2 C3 H3A 108.9
C4 C3 H3A 108.9
C2 C3 H3B 108.9
C4 C3 H3B 108.9
H3A C3 H3B 107.7
N5 C4 C14 112.13(15)
N5 C4 C3 109.98(16)
C14 C4 C3 106.33(16)
N5 C4 H4 109.4
C14 C4 H4 109.4
C3 C4 H4 109.4
C4 N5 C6 112.44(15)
C4 N5 C12B 110.68(14)
C6 N5 C12B 111.82(14)
N5 C6 C7 108.44(15)
N5 C6 H6A 110.0
C7 C6 H6A 110.0
N5 C6 H6B 110.0
C7 C6 H6B 110.0
H6A C6 H6B 108.4
C7A C7 C6 107.63(15)
C7A C7 H7A 110.2
C6 C7 H7A 110.2
C7A C7 H7B 110.2
C6 C7 H7B 110.2
H7A C7 H7B 108.5
C12A C7A C7B 108.54(16)
C12A C7A C7 121.57(16)
C7B C7A C7 129.89(15)
C11A C7B C8 119.44(17)
C11A C7B C7A 107.44(15)
C8 C7B C7A 133.11(17)
C9 C8 C7B 118.29(18)
C9 C8 H8 120.9
C7B C8 H8 120.9
C10 C9 C8 120.81(18)
C10 C9 H9 119.6
C8 C9 H9 119.6
C11 C10 C9 121.95(19)
C11 C10 H10 119.0
C9 C10 H10 119.0
C10 C11 C11A 116.93(19)
C10 C11 H11 121.5
C11A C11 H11 121.5
C11 C11A C7B 122.58(17)
C11 C11A N12 129.61(17)
C7B C11A N12 107.81(15)
C12A N12 C11A 106.74(14)
C12A N12 S21 125.43(13)
C11A N12 S21 119.14(12)
C7A C12A N12 109.46(16)
C7A C12A C12B 124.91(16)
N12 C12A C12B 125.06(15)
N5 C12B C12A 108.21(14)
N5 C12B C1 108.15(15)
C12A C12B C1 112.45(16)
N5 C12B H12B 109.3
C12A C12B H12B 109.3
C1 C12B H12B 109.3
C15 C14 C19 119.3(2)
C15 C14 C4 120.91(18)
C19 C14 C4 119.5(2)
C14 C15 C16 121.2(2)
C14 C15 H15 119.4
C16 C15 H15 119.4
C17 C16 C15 118.6(2)
C17 C16 H16 120.7
C15 C16 H16 120.7
C18 C17 C16 121.6(2)
C18 C17 Br20 119.15(19)
C16 C17 Br20 119.30(19)
C17 C18 C19 119.1(2)
C17 C18 H18 120.5
C19 C18 H18 120.5
C14 C19 C18 120.3(2)
C14 C19 H19 119.8
C18 C19 H19 119.8
O22 S21 O23 120.33(10)
O22 S21 N12 106.45(8)
O23 S21 N12 106.14(9)
O22 S21 C24 108.40(10)
O23 S21 C24 108.78(10)
N12 S21 C24 105.81(9)
C25 C24 C29 120.9(2)
C25 C24 S21 119.93(17)
C29 C24 S21 119.10(16)
C26 C25 C24 119.0(2)
C26 C25 H25 120.5
C24 C25 H25 120.5
C27 C26 C25 121.3(2)
C27 C26 H26 119.3
C25 C26 H26 119.3
C26 C27 C28 118.5(2)
C26 C27 C30 120.7(2)
C28 C27 C30 120.8(3)
C29 C28 C27 121.5(2)
C29 C28 H28 119.2
C27 C28 H28 119.2
C28 C29 C24 118.8(2)
C28 C29 H29 120.6
C24 C29 H29 120.6
C27 C30 H30A 109.5
C27 C30 H30B 109.5
H30A C30 H30B 109.5
C27 C30 H30C 109.5
H30A C30 H30C 109.5
H30B C30 H30C 109.5

loop_
_geom_bond_atom_site_label_1
_geom_bond_atom_site_label_2
_geom_bond_distance
C1 C2 1.498(3)
C1 C12B 1.546(3)
C1 H1A 0.9900
C1 H1B 0.9900
C2 O13 1.213(2)
C2 C3 1.500(3)
C3 C4 1.540(3)
C3 H3A 0.9900
C3 H3B 0.9900
C4 N5 1.469(2)
C4 C14 1.522(3)
C4 H4 1.0000
N5 C6 1.471(2)
N5 C12B 1.476(2)
C6 C7 1.523(3)
C6 H6A 0.9900
C6 H6B 0.9900
C7 C7A 1.497(2)
C7 H7A 0.9900
C7 H7B 0.9900
C7A C12A 1.350(2)
C7A C7B 1.437(3)
C7B C11A 1.399(3)
C7B C8 1.401(3)
C8 C9 1.391(3)
C8 H8 0.9500
C9 C10 1.390(3)
C9 H9 0.9500
C10 C11 1.384(3)
C10 H10 0.9500
C11 C11A 1.387(3)
C11 H11 0.9500
C11A N12 1.425(2)
N12 C12A 1.424(2)
N12 S21 1.6741(16)
C12A C12B 1.508(2)
C12B H12B 1.0000
C14 C15 1.383(3)
C14 C19 1.386(3)
C15 C16 1.384(3)
C15 H15 0.9500
C16 C17 1.380(3)
C16 H16 0.9500
C17 C18 1.379(4)
C17 Br20 1.902(2)
C18 C19 1.391(3)
C18 H18 0.9500
C19 H19 0.9500
S21 O22 1.4263(15)
S21 O23 1.4286(16)
S21 C24 1.754(2)
C24 C25 1.386(3)
C24 C29 1.390(3)
C25 C26 1.385(3)
C25 H25 0.9500
C26 C27 1.380(4)
C26 H26 0.9500
C27 C28 1.394(3)
C27 C30 1.510(4)
C28 C29 1.378(3)
C28 H28 0.9500
C29 H29 0.9500
C30 H30A 0.9800
C30 H30B 0.9800
C30 H30C 0.9800

loop_
_geom_torsion_atom_site_label_1
_geom_torsion_atom_site_label_2
_geom_torsion_atom_site_label_3
_geom_torsion_atom_site_label_4
_geom_torsion
C12B C1 C2 O13 -122.0(2)
C12B C1 C2 C3 55.5(2)
O13 C2 C3 C4 128.8(2)
C1 C2 C3 C4 -48.8(3)
C2 C3 C4 N5 47.7(2)
C2 C3 C4 C14 169.31(18)
C14 C4 N5 C6 58.3(2)
C3 C4 N5 C6 176.43(16)
C14 C4 N5 C12B -175.80(16)
C3 C4 N5 C12B -57.7(2)
C4 N5 C6 C7 -162.37(15)
C12B N5 C6 C7 72.40(19)
N5 C6 C7 C7A -54.2(2)
C6 C7 C7A C12A 16.3(3)
C6 C7 C7A C7B -162.3(2)
C12A C7A C7B C11A -0.2(2)
C7 C7A C7B C11A 178.6(2)
C12A C7A C7B C8 179.4(2)
C7 C7A C7B C8 -1.8(4)
C11A C7B C8 C9 0.0(3)
C7A C7B C8 C9 -179.6(2)
C7B C8 C9 C10 -0.7(3)
C8 C9 C10 C11 0.9(4)
C9 C10 C11 C11A -0.4(3)
C10 C11 C11A C7B -0.3(3)
C10 C11 C11A N12 179.2(2)
C8 C7B C11A C11 0.5(3)
C7A C7B C11A C11 -179.84(19)
C8 C7B C11A N12 -179.04(18)
C7A C7B C11A N12 0.6(2)
C11 C11A N12 C12A 179.7(2)
C7B C11A N12 C12A -0.8(2)
C11 C11A N12 S21 30.3(3)
C7B C11A N12 S21 -150.21(15)
C7B C7A C12A N12 -0.4(2)
C7 C7A C12A N12 -179.25(18)
C7B C7A C12A C12B -172.04(18)
C7 C7A C12A C12B 9.1(3)
C11A N12 C12A C7A 0.7(2)
S21 N12 C12A C7A 147.66(16)
C11A N12 C12A C12B 172.39(18)
S21 N12 C12A C12B -40.7(3)
C4 N5 C12B C12A -170.34(16)
C6 N5 C12B C12A -44.1(2)
C4 N5 C12B C1 67.59(19)
C6 N5 C12B C1 -166.21(15)
C7A C12A C12B N5 4.3(3)
N12 C12A C12B N5 -166.07(18)
C7A C12A C12B C1 123.7(2)
N12 C12A C12B C1 -46.7(3)
C2 C1 C12B N5 -64.21(19)
C2 C1 C12B C12A 176.36(16)
N5 C4 C14 C15 41.3(3)
C3 C4 C14 C15 -78.9(2)
N5 C4 C14 C19 -144.7(2)
C3 C4 C14 C19 95.1(2)
C19 C14 C15 C16 -0.5(3)
C4 C14 C15 C16 173.54(19)
C14 C15 C16 C17 0.3(3)
C15 C16 C17 C18 -0.4(4)
C15 C16 C17 Br20 -179.50(16)
C16 C17 C18 C19 0.5(4)
Br20 C17 C18 C19 179.7(2)
C15 C14 C19 C18 0.6(3)
C4 C14 C19 C18 -173.5(2)
C17 C18 C19 C14 -0.7(4)
C12A N12 S21 O22 23.33(19)
C11A N12 S21 O22 166.59(15)
C12A N12 S21 O23 152.65(16)
C11A N12 S21 O23 -64.09(17)
C12A N12 S21 C24 -91.87(17)
C11A N12 S21 C24 51.39(18)
O22 S21 C24 C25 138.30(18)
O23 S21 C24 C25 5.8(2)
N12 S21 C24 C25 -107.84(18)
O22 S21 C24 C29 -38.90(18)
O23 S21 C24 C29 -171.38(15)
N12 S21 C24 C29 74.95(17)
C29 C24 C25 C26 -0.8(3)
S21 C24 C25 C26 -177.94(19)
C24 C25 C26 C27 1.3(4)
C25 C26 C27 C28 -0.3(4)
C25 C26 C27 C30 -179.7(3)
C26 C27 C28 C29 -1.2(3)
C30 C27 C28 C29 178.2(2)
C27 C28 C29 C24 1.7(3)
C25 C24 C29 C28 -0.7(3)
S21 C24 C29 C28 176.49(16)
